data_4313641
loop_
_publ_author_name
'Leonor Maria'
'\^Angela Domingos'
'Isabel Santos'

_publ_section_title
;
 Synthesis and Structural Characterization of Unprecedented Bis-Asymmetric
 Heteroscorpionate U(III) Complexes: [U{\k3-H2B(pztBu,Me)(pzMe,tBu)}2I]
 and [U{\k3-H2B(pztBu,Me)(pzMe2)}2I]
;
_journal_name_full 'Inorganic Chemistry'
_journal_page_first 3323
_journal_page_last 3330
_journal_paper_doi 10.1021/ic026210p
_journal_volume 42
_journal_year 2003
_chemical_formula_structural '[UI{k3-BptBu,Me)2}(HpztBu,Me)(u-I)]2.2C7H8'
_chemical_formula_sum 'C62 H100 B2 I4 N12 U2'
_chemical_formula_weight 2018.82
_chemical_name_systematic
; 
 ? 
;
_space_group_IT_number 14
_symmetry_cell_setting monoclinic
_symmetry_space_group_name_Hall '-P 2ybc'
_symmetry_space_group_name_H-M 'P 1 21/c 1'
_atom_sites_solution_hydrogens geom
_atom_sites_solution_primary direct
_atom_sites_solution_secondary difmap
_audit_creation_method SHELXL
_cell_angle_alpha 90.00
_cell_angle_beta 93.420(10)
_cell_angle_gamma 90.00
_cell_formula_units_Z 2
_cell_length_a 11.0500(10)
_cell_length_b 20.460(4)
_cell_length_c 17.361(2)
_cell_measurement_reflns_used 25
_cell_measurement_temperature 293(2)
_cell_measurement_theta_max 14.5
_cell_measurement_theta_min 7.6
_cell_volume 3918.0(10)
_computing_cell_refinement 'CAD4 software(Enraf-Nonius,1989)'
_computing_data_collection 'CAD4 software(Enraf-Nonius,1989)'
_computing_data_reduction process-MolEN(Fair,1990)
_computing_molecular_graphics 'ORTEP-3 (Farrugia,1997)'
_computing_structure_refinement 'SHELXL-93 (Sheldrick, 1993)'
_computing_structure_solution 'SHELXS-86 (Sheldrick, 1990)'
_diffrn_ambient_temperature 293(2)
_diffrn_measurement_device CAD4-Enraf-Nonius
_diffrn_measurement_method \w/2\qscans
_diffrn_radiation_monochromator graphite
_diffrn_radiation_source 'fine-focus sealed tube'
_diffrn_radiation_type MoK\a
_diffrn_radiation_wavelength 0.71073
_diffrn_reflns_av_R_equivalents 0.0956
_diffrn_reflns_av_sigmaI/netI 0.1758
_diffrn_reflns_limit_h_max 12
_diffrn_reflns_limit_h_min -12
_diffrn_reflns_limit_k_max 23
_diffrn_reflns_limit_k_min 0
_diffrn_reflns_limit_l_max 19
_diffrn_reflns_limit_l_min 0
_diffrn_reflns_number 6376
_diffrn_reflns_theta_max 24.01
_diffrn_reflns_theta_min 1.54
_diffrn_standards_decay_% 10.0
_diffrn_standards_interval_time 60
_diffrn_standards_number 3
_exptl_absorpt_coefficient_mu 5.745
_exptl_absorpt_correction_T_max 0.9995
_exptl_absorpt_correction_T_min 0.5041
_exptl_absorpt_correction_type 'empirical via \y-scan North et al(1968)'
_exptl_crystal_colour black
_exptl_crystal_density_diffrn 1.711
_exptl_crystal_density_meas ?
_exptl_crystal_description irregular
_exptl_crystal_F_000 1924
_exptl_crystal_size_max 0.50
_exptl_crystal_size_mid 0.31
_exptl_crystal_size_min 0.27
_refine_diff_density_max 2.101
_refine_diff_density_min -1.809
_refine_diff_density_rms 0.246
_refine_ls_extinction_method none
_refine_ls_goodness_of_fit_all 1.073
_refine_ls_goodness_of_fit_obs 1.175
_refine_ls_hydrogen_treatment constr
_refine_ls_matrix_type full
_refine_ls_number_parameters 371
_refine_ls_number_reflns 4952
_refine_ls_number_restraints 131
_refine_ls_restrained_S_all 1.292
_refine_ls_restrained_S_obs 1.149
_refine_ls_R_factor_all 0.2296
_refine_ls_R_factor_obs 0.0988
_refine_ls_shift/esd_max 0.002
_refine_ls_shift/esd_mean 0.000
_refine_ls_structure_factor_coef Fsqd
_refine_ls_weighting_details 'w=1/[\s^2^(Fo^2^)+(0.0855P)^2^+43.1541P] where P=(Fo^2^+2Fc^2^)/3'
_refine_ls_weighting_scheme calc
_refine_ls_wR_factor_all 0.3069
_refine_ls_wR_factor_obs 0.1834
_reflns_number_observed 2816
_reflns_number_total 6148
_reflns_observed_criterion >2sigma(I)
_cod_data_source_file ic026210psi20030121_040124_3.cif
_cod_data_source_block xul2i
_cod_depositor_comments
;
The following automatic conversions were performed:

'_exptl_crystal_density_meas' value 'not measured' was changed to '?'
- the value is perceived as not measured.

Automatic conversion script
Id: cif_fix_values 3008 2015-01-20 13:52:24Z robertas 

The following automatic conversions were performed:

'_refine_ls_weighting_scheme' value 'calc
w=1/[\s^2^(Fo^2^)+(0.0855P)^2^+43.1541P] where P=(Fo^2^+2Fc^2^)/3'
was changed to 'calc'. New tag '_refine_ls_weighting_details' was
created. The value of the new tag was set to
'w=1/[\s^2^(Fo^2^)+(0.0855P)^2^+43.1541P] where P=(Fo^2^+2Fc^2^)/3'.

Automatic conversion script
Id: cif_fix_values 3143 2015-03-26 13:38:13Z robertas 
;
_cod_database_code 4313641

loop_
_symmetry_equiv_pos_as_xyz
'x, y, z'
'-x, y+1/2, -z+1/2'
'-x, -y, -z'
'x, -y-1/2, z-1/2'

loop_
_atom_site_aniso_label
_atom_site_aniso_U_11
_atom_site_aniso_U_22
_atom_site_aniso_U_33
_atom_site_aniso_U_23
_atom_site_aniso_U_13
_atom_site_aniso_U_12
U1 0.0552(7) 0.0455(6) 0.0303(6) -0.0001(6) -0.0076(5) 0.0053(6)
I1 0.0589(13) 0.0753(15) 0.0330(11) -0.0003(10) -0.0019(10) -0.0093(11)
I2 0.123(2) 0.0617(14) 0.056(2) -0.0100(12) -0.0262(14) 0.0329(14)
N1 0.069(17) 0.060(16) 0.016(12) 0.021(11) -0.011(12) -0.020(13)
N2 0.077(18) 0.053(15) 0.016(13) 0.019(11) 0.009(12) -0.018(14)
N3 0.088(19) 0.030(13) 0.050(16) -0.023(12) -0.032(14) 0.025(12)
N11 0.035(15) 0.098(22) 0.056(18) 0.024(16) -0.004(13) 0.011(15)
N21 0.067(17) 0.050(15) 0.059(18) -0.004(14) -0.025(15) 0.025(14)
N31 0.058(8) 0.058(8) 0.057(8) 0.000(5) -0.002(5) 0.000(5)
C11 0.064(10) 0.066(10) 0.063(10) 0.001(5) 0.004(5) 0.002(5)
C12 0.028(17) 0.147(37) 0.121(35) 0.002(32) 0.008(20) 0.009(25)
C13 0.065(22) 0.065(20) 0.046(19) -0.012(18) 0.014(16) -0.005(21)
C21 0.100(30) 0.074(25) 0.059(25) 0.037(21) 0.003(23) 0.019(22)
C22 0.089(28) 0.085(29) 0.069(27) -0.007(23) 0.020(23) -0.029(24)
C23 0.081(24) 0.035(18) 0.072(25) -0.028(18) -0.011(20) -0.006(17)
C31 0.059(21) 0.079(24) 0.055(22) -0.029(19) -0.028(17) -0.019(18)
C32 0.076(25) 0.109(29) 0.051(22) -0.011(22) -0.029(19) 0.016(23)
C33 0.051(19) 0.076(21) 0.036(18) 0.000(16) -0.031(15) -0.017(17)
C111 0.133(39) 0.092(31) 0.178(51) 0.066(33) -0.019(36) 0.032(28)
C131 0.032(18) 0.099(28) 0.081(26) -0.034(22) 0.035(18) -0.033(19)
C132 0.114(21) 0.128(21) 0.123(22) 0.003(17) -0.017(17) -0.005(17)
C133 0.094(18) 0.074(17) 0.095(19) -0.003(15) -0.005(16) -0.008(15)
C134 0.210(31) 0.199(31) 0.204(32) 0.003(19) 0.019(19) -0.005(19)
C211 0.096(28) 0.051(20) 0.111(33) -0.001(21) -0.019(25) 0.027(20)
C231 0.079(11) 0.078(11) 0.075(11) -0.001(5) 0.004(5) -0.001(5)
C232 0.139(21) 0.126(20) 0.071(18) -0.006(17) 0.003(16) 0.010(17)
C233 0.160(26) 0.159(26) 0.162(27) -0.010(18) 0.016(18) -0.018(18)
C234 0.119(20) 0.117(21) 0.101(21) -0.003(17) -0.001(16) 0.007(17)
C311 0.119(33) 0.041(19) 0.091(29) -0.007(20) -0.052(26) -0.002(20)
C312 0.180(29) 0.192(29) 0.185(30) -0.035(19) 0.021(19) 0.017(19)
C313 0.179(28) 0.174(28) 0.178(29) -0.014(19) -0.010(19) 0.015(19)
C314 0.210(30) 0.164(28) 0.185(30) 0.001(19) 0.005(19) -0.007(19)
C331 0.102(26) 0.047(19) 0.064(23) -0.020(16) -0.047(20) 0.032(18)
B1 0.075(13) 0.075(13) 0.076(13) -0.002(5) 0.003(5) 0.003(5)
C1S 0.208(29) 0.210(29) 0.209(29) 0.001(10) 0.007(10) 0.003(10)
C2S 0.224(32) 0.224(32) 0.224(32) 0.001(10) 0.012(10) -0.002(10)
C3S 0.229(32) 0.227(32) 0.227(32) 0.000(10) 0.014(10) 0.002(10)
C4S 0.277(40) 0.277(40) 0.276(40) 0.000(10) 0.016(10) -0.001(10)
C5S 0.233(33) 0.233(33) 0.232(33) 0.002(10) 0.013(10) 0.000(10)
C6S 0.203(28) 0.205(29) 0.204(29) 0.001(10) 0.008(10) 0.006(10)
C7S 0.249(39) 0.258(39) 0.252(39) 0.006(20) 0.018(20) 0.003(20)

loop_
_atom_site_label
_atom_site_type_symbol
_atom_site_fract_x
_atom_site_fract_y
_atom_site_fract_z
_atom_site_U_iso_or_equiv
_atom_site_thermal_displace_type
_atom_site_occupancy
_atom_site_calc_flag
_atom_site_refinement_flags
_atom_site_disorder_group
U1 U 0.10105(10) 0.02531(5) 0.12834(6) 0.0441(4) Uani 1 d . .
I1 I 0.1429(2) 0.04207(10) -0.05230(11) 0.0559(6) Uani 1 d . .
I2 I -0.0371(2) 0.15801(11) 0.11522(14) 0.0814(8) Uani 1 d . .
N1 N 0.3189(22) 0.0025(12) 0.1310(12) 0.049(6) Uani 1 d . .
N2 N 0.0827(22) -0.0701(11) 0.2160(12) 0.048(7) Uani 1 d . .
N3 N 0.1761(22) 0.0745(10) 0.2616(14) 0.057(7) Uani 1 d . .
N11 N 0.3375(20) -0.0652(14) 0.1351(15) 0.063(8) Uani 1 d . .
N21 N 0.1586(22) -0.1178(12) 0.2007(15) 0.060(7) Uani 1 d . .
N31 N 0.1416(21) 0.1341(12) 0.2854(15) 0.058(7) Uani 1 d U .
H31 H 0.0989(21) 0.1598(12) 0.2555(15) 0.069 Uiso 1 calc R .
C11 C 0.4572(31) -0.0810(17) 0.1452(19) 0.064(9) Uani 1 d U .
C12 C 0.5183(28) -0.0197(22) 0.1424(23) 0.099(13) Uani 1 d . .
H12 H 0.6018(28) -0.0134(22) 0.1440(23) 0.118 Uiso 1 calc R .
C13 C 0.4323(29) 0.0278(17) 0.1372(17) 0.058(8) Uani 1 d . .
C21 C 0.1614(35) -0.1665(17) 0.2522(21) 0.078(11) Uani 1 d . .
C22 C 0.0846(33) -0.1489(18) 0.3022(22) 0.080(11) Uani 1 d . .
H22 H 0.0704(33) -0.1728(18) 0.3464(22) 0.096 Uiso 1 calc R .
C23 C 0.0246(30) -0.0893(14) 0.2823(20) 0.063(10) Uani 1 d . .
C31 C 0.1755(28) 0.1505(16) 0.3547(18) 0.066(10) Uani 1 d . .
C32 C 0.2580(30) 0.1027(18) 0.3808(19) 0.080(11) Uani 1 d . .
H32 H 0.3066(30) 0.1020(18) 0.4264(19) 0.096 Uiso 1 calc R .
C33 C 0.2501(26) 0.0562(15) 0.3221(17) 0.056(9) Uani 1 d . .
C111 C 0.5037(37) -0.1497(18) 0.1478(28) 0.136(19) Uani 1 d . .
H11A H 0.4367(37) -0.1795(18) 0.1493(28) 0.203 Uiso 1 calc R .
H11B H 0.5567(37) -0.1555(18) 0.1932(28) 0.203 Uiso 1 calc R .
H11C H 0.5475(37) -0.1582(18) 0.1028(28) 0.203 Uiso 1 calc R .
C131 C 0.4586(26) 0.0982(18) 0.1289(21) 0.070(11) Uani 1 d . .
C132 C 0.5261(36) 0.1260(21) 0.2053(25) 0.123(15) Uani 1 d U .
H13A H 0.5995(36) 0.1018(21) 0.2165(25) 0.184 Uiso 1 calc R .
H13B H 0.4744(36) 0.1218(21) 0.2475(25) 0.184 Uiso 1 calc R .
H13C H 0.5454(36) 0.1712(21) 0.1980(25) 0.184 Uiso 1 calc R .
C133 C 0.3495(32) 0.1378(16) 0.1171(22) 0.088(12) Uani 1 d U .
H13D H 0.3718(32) 0.1829(16) 0.1121(22) 0.132 Uiso 1 calc R .
H13E H 0.3002(32) 0.1329(16) 0.1604(22) 0.132 Uiso 1 calc R .
H13F H 0.3047(32) 0.1239(16) 0.0709(22) 0.132 Uiso 1 calc R .
C134 C 0.5365(53) 0.1121(28) 0.0619(36) 0.204(27) Uani 1 d U .
H13G H 0.6097(53) 0.0868(28) 0.0676(36) 0.306 Uiso 1 calc R .
H13H H 0.5565(53) 0.1578(28) 0.0613(36) 0.306 Uiso 1 calc R .
H13I H 0.4928(53) 0.1006(28) 0.0144(36) 0.306 Uiso 1 calc R .
C211 C 0.2395(31) -0.2252(14) 0.2498(22) 0.087(12) Uani 1 d . .
H21A H 0.2859(31) -0.2235(14) 0.2048(22) 0.131 Uiso 1 calc R .
H21B H 0.1898(31) -0.2637(14) 0.2478(22) 0.131 Uiso 1 calc R .
H21C H 0.2935(31) -0.2265(14) 0.2952(22) 0.131 Uiso 1 calc R .
C231 C -0.0714(33) -0.0542(17) 0.3217(22) 0.077(10) Uani 1 d U .
C232 C -0.0210(38) -0.0324(20) 0.4001(21) 0.112(14) Uani 1 d U .
H23A H -0.0827(38) -0.0096(20) 0.4261(21) 0.168 Uiso 1 calc R .
H23B H 0.0467(38) -0.0038(20) 0.3943(21) 0.168 Uiso 1 calc R .
H23C H 0.0051(38) -0.0699(20) 0.4299(21) 0.168 Uiso 1 calc R .
C233 C -0.1839(42) -0.0953(24) 0.3194(31) 0.160(21) Uani 1 d U .
H23D H -0.2462(42) -0.0726(24) 0.3450(31) 0.241 Uiso 1 calc R .
H23E H -0.1666(42) -0.1361(24) 0.3452(31) 0.241 Uiso 1 calc R .
H23F H -0.2109(42) -0.1035(24) 0.2667(31) 0.241 Uiso 1 calc R .
C234 C -0.1083(36) 0.0086(19) 0.2740(24) 0.112(14) Uani 1 d U .
H23G H -0.1705(36) 0.0317(19) 0.2991(24) 0.169 Uiso 1 calc R .
H23H H -0.1381(36) -0.0039(19) 0.2230(24) 0.169 Uiso 1 calc R .
H23I H -0.0388(36) 0.0364(19) 0.2706(24) 0.169 Uiso 1 calc R .
C311 C 0.1531(37) 0.2173(15) 0.3873(23) 0.086(13) Uani 1 d . .
C312 C 0.0227(48) 0.2222(28) 0.4000(35) 0.185(25) Uani 1 d U .
H31A H -0.0236(48) 0.2073(28) 0.3548(35) 0.278 Uiso 1 calc R .
H31B H 0.0024(48) 0.2668(28) 0.4103(35) 0.278 Uiso 1 calc R .
H31C H 0.0044(48) 0.1955(28) 0.4433(35) 0.278 Uiso 1 calc R .
C313 C 0.2412(49) 0.2372(26) 0.4482(33) 0.178(23) Uani 1 d U .
H31D H 0.3216(49) 0.2312(26) 0.4313(33) 0.267 Uiso 1 calc R .
H31E H 0.2311(49) 0.2111(26) 0.4933(33) 0.267 Uiso 1 calc R .
H31F H 0.2291(49) 0.2824(26) 0.4603(33) 0.267 Uiso 1 calc R .
C314 C 0.1465(49) 0.2698(26) 0.3224(33) 0.186(24) Uani 1 d U .
H31G H 0.0882(49) 0.2567(26) 0.2822(33) 0.280 Uiso 1 calc R .
H31H H 0.2247(49) 0.2743(26) 0.3017(33) 0.280 Uiso 1 calc R .
H31I H 0.1226(49) 0.3110(26) 0.3434(33) 0.280 Uiso 1 calc R .
C331 C 0.3132(29) -0.0075(13) 0.3233(18) 0.073(11) Uani 1 d . .
H33A H 0.2929(29) -0.0305(13) 0.2761(18) 0.109 Uiso 1 calc R .
H33B H 0.2884(29) -0.0329(13) 0.3661(18) 0.109 Uiso 1 calc R .
H33C H 0.3992(29) -0.0005(13) 0.3285(18) 0.109 Uiso 1 calc R .
B1 B 0.2259(36) -0.1087(20) 0.1238(25) 0.075(12) Uani 1 d DU .
H1A H 0.2512(36) -0.1529(20) 0.1046(25) 0.090 Uiso 1 calc RD .
H1B H 0.1680(36) -0.0887(20) 0.0832(25) 0.090 Uiso 1 calc RD .
C1S C 0.5432(53) 0.1539(36) 0.5475(36) 0.209(28) Uani 1 d DU .
C2S C 0.6363(63) 0.1998(27) 0.5377(39) 0.224(31) Uani 1 d DU .
H2S H 0.6495(63) 0.2354(27) 0.5705(39) 0.269 Uiso 1 calc R .
C3S C 0.7081(59) 0.1878(30) 0.4743(40) 0.228(31) Uani 1 d DU .
H3S H 0.7614(59) 0.2217(30) 0.4651(40) 0.273 Uiso 1 calc R .
C4S C 0.7162(60) 0.1349(39) 0.4218(39) 0.277(39) Uani 1 d DU .
H4S H 0.7740(60) 0.1311(39) 0.3853(39) 0.332 Uiso 1 calc R .
C5S C 0.6232(66) 0.0889(29) 0.4333(39) 0.232(32) Uani 1 d DU .
H5S H 0.6067(66) 0.0544(29) 0.3994(39) 0.279 Uiso 1 calc R .
C6S C 0.5572(54) 0.0988(28) 0.4996(39) 0.204(27) Uani 1 d DU .
H6S H 0.5150(54) 0.0620(28) 0.5146(39) 0.245 Uiso 1 calc R .
C7S C 0.4768(57) 0.1507(34) 0.6148(32) 0.253(35) Uani 1 d DU .
H7S1 H 0.4182(57) 0.1161(34) 0.6095(32) 0.379 Uiso 1 calc R .
H7S2 H 0.4359(57) 0.1915(34) 0.6218(32) 0.379 Uiso 1 calc R .
H7S3 H 0.5314(57) 0.1423(34) 0.6588(32) 0.379 Uiso 1 calc R .

loop_
_atom_type_symbol
_atom_type_description
_atom_type_scat_dispersion_real
_atom_type_scat_dispersion_imag
_atom_type_scat_source
H H 0.0000 0.0000 'International Tables Vol C Tables 4.2.6.8 and 6.1.1.4'
C C 0.0033 0.0016 'International Tables Vol C Tables 4.2.6.8 and 6.1.1.4'
N N 0.0061 0.0033 'International Tables Vol C Tables 4.2.6.8 and 6.1.1.4'
B B 0.0013 0.0007 'International Tables Vol C Tables 4.2.6.8 and 6.1.1.4'
I I -0.4742 1.8119 'International Tables Vol C Tables 4.2.6.8 and 6.1.1.4'
U U -9.6767 9.6646 'International Tables Vol C Tables 4.2.6.8 and 6.1.1.4'

loop_
_geom_angle_atom_site_label_1
_geom_angle_atom_site_label_2
_geom_angle_atom_site_label_3
_geom_angle
_geom_angle_site_symmetry_1
_geom_angle_site_symmetry_3
_geom_angle_publ_flag
N1 U1 N2 87.4(8) . . ?
N1 U1 N3 78.3(7) . . ?
N2 U1 N3 78.1(7) . . ?
N1 U1 B1 52.3(9) . . ?
N2 U1 B1 50.9(10) . . ?
N3 U1 B1 104.3(9) . . ?
N1 U1 I2 130.1(5) . . ?
N2 U1 I2 132.0(6) . . ?
N3 U1 I2 81.8(4) . . ?
B1 U1 I2 173.9(8) . . ?
N1 U1 I1 80.8(5) . . ?
N2 U1 I1 134.5(5) . . ?
N3 U1 I1 140.0(6) . . ?
B1 U1 I1 88.8(8) . . ?
I2 U1 I1 86.22(6) . . ?
N1 U1 I1 136.0(6) . 3 ?
N2 U1 I1 79.6(5) . 3 ?
N3 U1 I1 137.5(6) . 3 ?
B1 U1 I1 88.5(7) . 3 ?
I2 U1 I1 87.07(7) . 3 ?
I1 U1 I1 79.19(6) . 3 ?
U1 I1 U1 100.81(6) . 3 ?
C13 N1 N11 104.0(25) . . ?
C13 N1 U1 146.3(22) . . ?
N11 N1 U1 109.3(16) . . ?
N21 N2 C23 106.5(23) . . ?
N21 N2 U1 112.2(17) . . ?
C23 N2 U1 141.0(21) . . ?
C33 N3 N31 100.5(23) . . ?
C33 N3 U1 136.9(18) . . ?
N31 N3 U1 122.6(17) . . ?
C11 N11 N1 112.2(26) . . ?
C11 N11 B1 130.6(30) . . ?
N1 N11 B1 117.1(25) . . ?
N2 N21 C21 113.8(28) . . ?
N2 N21 B1 114.8(25) . . ?
C21 N21 B1 131.3(30) . . ?
C31 N31 N3 116.8(27) . . ?
N11 C11 C12 104.2(28) . . ?
N11 C11 C111 123.7(33) . . ?
C12 C11 C111 131.6(34) . . ?
C13 C12 C11 107.5(28) . . ?
N1 C13 C12 111.8(30) . . ?
N1 C13 C131 123.5(30) . . ?
C12 C13 C131 124.2(32) . . ?
C22 C21 N21 104.5(32) . . ?
C22 C21 C211 130.4(35) . . ?
N21 C21 C211 125.1(36) . . ?
C21 C22 C23 112.9(35) . . ?
N2 C23 C22 102.1(28) . . ?
N2 C23 C231 128.1(30) . . ?
C22 C23 C231 129.7(35) . . ?
N31 C31 C32 105.7(29) . . ?
N31 C31 C311 123.0(32) . . ?
C32 C31 C311 129.3(28) . . ?
C33 C32 C31 103.3(27) . . ?
N3 C33 C32 113.0(29) . . ?
N3 C33 C331 121.4(26) . . ?
C32 C33 C331 125.6(27) . . ?
C133 C131 C13 113.0(26) . . ?
C133 C131 C134 106.8(38) . . ?
C13 C131 C134 112.5(34) . . ?
C133 C131 C132 105.2(29) . . ?
C13 C131 C132 110.7(33) . . ?
C134 C131 C132 108.2(32) . . ?
C23 C231 C233 109.4(32) . . ?
C23 C231 C232 108.9(30) . . ?
C233 C231 C232 116.8(37) . . ?
C23 C231 C234 108.8(31) . . ?
C233 C231 C234 104.9(34) . . ?
C232 C231 C234 107.7(31) . . ?
C313 C311 C312 119.4(45) . . ?
C313 C311 C31 114.2(34) . . ?
C312 C311 C31 107.5(33) . . ?
C313 C311 C314 109.6(38) . . ?
C312 C311 C314 93.4(36) . . ?
C31 C311 C314 110.9(36) . . ?
N11 B1 N21 112.3(30) . . ?
N11 B1 U1 80.7(19) . . ?
N21 B1 U1 81.3(18) . . ?
C2S C1S C6S 110.7(21) . . ?
C2S C1S C7S 123.1(68) . . ?
C6S C1S C7S 121.8(67) . . ?
C1S C2S C3S 115.1(40) . . ?
C2S C3S C4S 133.6(41) . . ?
C5S C4S C3S 110.0(21) . . ?
C6S C5S C4S 115.7(41) . . ?
C5S C6S C1S 132.2(44) . . ?

loop_
_geom_bond_atom_site_label_1
_geom_bond_atom_site_label_2
_geom_bond_distance
_geom_bond_site_symmetry_2
_geom_bond_publ_flag
U1 N1 2.45(3) . ?
U1 N2 2.49(2) . ?
U1 N3 2.61(2) . ?
U1 B1 3.07(4) . ?
U1 I2 3.117(2) . ?
U1 I1 3.215(2) . ?
U1 I1 3.238(2) 3 ?
I1 U1 3.238(2) 3 ?
N1 C13 1.35(3) . ?
N1 N11 1.40(3) . ?
N2 N21 1.33(3) . ?
N2 C23 1.41(4) . ?
N3 C33 1.34(3) . ?
N3 N31 1.35(3) . ?
N11 C11 1.36(4) . ?
N11 B1 1.52(4) . ?
N21 C21 1.34(4) . ?
N21 B1 1.58(4) . ?
N31 C31 1.28(3) . ?
C11 C12 1.43(5) . ?
C11 C111 1.50(4) . ?
C12 C13 1.36(4) . ?
C13 C131 1.48(4) . ?
C21 C22 1.30(4) . ?
C21 C211 1.48(4) . ?
C22 C23 1.42(4) . ?
C23 C231 1.48(4) . ?
C31 C32 1.39(4) . ?
C31 C311 1.51(4) . ?
C32 C33 1.39(4) . ?
C33 C331 1.48(4) . ?
C131 C133 1.46(4) . ?
C131 C134 1.52(6) . ?
C131 C132 1.59(5) . ?
C231 C233 1.50(5) . ?
C231 C232 1.51(5) . ?
C231 C234 1.57(5) . ?
C311 C313 1.45(5) . ?
C311 C312 1.47(6) . ?
C311 C314 1.55(6) . ?
C1S C2S 1.41(2) . ?
C1S C6S 1.42(2) . ?
C1S C7S 1.42(2) . ?
C2S C3S 1.42(2) . ?
C3S C4S 1.42(2) . ?
C4S C5S 1.42(2) . ?
C5S C6S 1.41(2) . ?
